data_4103381
loop_
_publ_author_name
'Anil Kumar'
'Israel Goldberg'
'Mark Botoshansky'
'Yekaterina Buchman'
'Zeev Gross'

_publ_section_title
;
 Oxygen Atom Transfer Reactions from Isolated (Oxo)manganese(V) Corroles
 to Sulfides
;
_journal_name_full 'Journal of the American Chemical Society'
_journal_page_first 15233
_journal_page_last 15245
_journal_paper_doi 10.1021/ja1050296
_journal_volume 132
_journal_year 2010
_chemical_formula_moiety 'C41 H17 Br8 Cl6 Mn N4 O2'
_chemical_formula_sum 'C41 H17 Br8 Cl6 Mn N4 O2'
_chemical_formula_weight 1504.51
_chemical_name_systematic
; 
 ? 
;
_space_group_IT_number 14
_symmetry_cell_setting monoclinic
_symmetry_space_group_name_Hall '-P 2yn'
_symmetry_space_group_name_H-M 'P 1 21/n 1'
_atom_sites_solution_hydrogens geom
_atom_sites_solution_primary direct
_atom_sites_solution_secondary difmap
_audit_creation_method SHELXL-97
_cell_angle_alpha 90.00
_cell_angle_beta 99.9206(6)
_cell_angle_gamma 90.00
_cell_formula_units_Z 4
_cell_length_a 11.1966(2)
_cell_length_b 18.4159(3)
_cell_length_c 24.8914(6)
_cell_measurement_reflns_used 11302
_cell_measurement_temperature 110(2)
_cell_measurement_theta_max 27.85
_cell_measurement_theta_min 2.15
_cell_volume 5055.75(17)
_computing_cell_refinement Denzo
_computing_data_collection 'Collect, Nonius B.V.'
_computing_data_reduction 'Denzo & Scalepack'
_computing_structure_refinement 'SHELXL-97 (Sheldrick, 1997)'
_computing_structure_solution SIR-97
_diffrn_ambient_temperature 110(2)
_diffrn_detector_area_resol_mean 12.8
_diffrn_measured_fraction_theta_full 0.993
_diffrn_measured_fraction_theta_max 0.993
_diffrn_measurement_device_type 'Nonius KappaCCD'
_diffrn_measurement_method '1 deg. \f and \w scans'
_diffrn_radiation_monochromator graphite
_diffrn_radiation_source 'fine-focus sealed tube'
_diffrn_radiation_type MoK\a
_diffrn_radiation_wavelength 0.71073
_diffrn_reflns_av_R_equivalents 0.0570
_diffrn_reflns_av_sigmaI/netI 0.0484
_diffrn_reflns_limit_h_max 14
_diffrn_reflns_limit_h_min 0
_diffrn_reflns_limit_k_max 24
_diffrn_reflns_limit_k_min 0
_diffrn_reflns_limit_l_max 32
_diffrn_reflns_limit_l_min -32
_diffrn_reflns_number 43864
_diffrn_reflns_theta_full 27.85
_diffrn_reflns_theta_max 27.85
_diffrn_reflns_theta_min 2.15
_diffrn_standards_number 0
_exptl_absorpt_coefficient_mu 6.940
_exptl_absorpt_correction_T_max 0.2758
_exptl_absorpt_correction_T_min 0.2300
_exptl_absorpt_correction_type multi-scan
_exptl_absorpt_process_details 'Blessing, 1995'
_exptl_crystal_colour black
_exptl_crystal_density_diffrn 1.977
_exptl_crystal_density_method 'not measured'
_exptl_crystal_description prism
_exptl_crystal_F_000 2856
_exptl_crystal_size_max 0.30
_exptl_crystal_size_mid 0.25
_exptl_crystal_size_min 0.25
_platon_squeeze_details
;
;
_refine_diff_density_max 0.926
_refine_diff_density_min -1.106
_refine_diff_density_rms 0.132
_refine_ls_extinction_method none
_refine_ls_goodness_of_fit_ref 1.043
_refine_ls_hydrogen_treatment constr
_refine_ls_matrix_type full
_refine_ls_number_parameters 561
_refine_ls_number_reflns 11956
_refine_ls_number_restraints 2
_refine_ls_restrained_S_all 1.043
_refine_ls_R_factor_all 0.0690
_refine_ls_R_factor_gt 0.0452
_refine_ls_shift/su_max 0.001
_refine_ls_shift/su_mean 0.000
_refine_ls_structure_factor_coef Fsqd
_refine_ls_weighting_details 'calc w=1/[\s^2^(Fo^2^)+(0.0574P)^2^+4.4312P] where P=(Fo^2^+2Fc^2^)/3'
_refine_ls_weighting_scheme calc
_refine_ls_wR_factor_gt 0.1034
_refine_ls_wR_factor_ref 0.1095
_reflns_number_gt 8794
_reflns_number_total 11956
_reflns_threshold_expression >2sigma(I)
_cod_data_source_file ja1050296_si_002_7.cif
_cod_data_source_block 5a-Mn
_cod_original_sg_symbol_H-M 'P 21/n'
_cod_database_code 4103381

loop_
_symmetry_equiv_pos_as_xyz
'x, y, z'
'-x+1/2, y+1/2, -z+1/2'
'-x, -y, -z'
'x-1/2, -y-1/2, z-1/2'

loop_
_atom_site_label
_atom_site_type_symbol
_atom_site_fract_x
_atom_site_fract_y
_atom_site_fract_z
_atom_site_U_iso_or_equiv
_atom_site_adp_type
_atom_site_occupancy
_atom_site_symmetry_multiplicity
_atom_site_calc_flag
_atom_site_refinement_flags
_atom_site_disorder_assembly
_atom_site_disorder_group
Mn Mn 0.86295(6) 0.19994(3) 0.32878(3) 0.02374(15) Uani 1 1 d . . .
C1 C 1.0627(4) 0.2732(2) 0.29795(17) 0.0249(9) Uani 1 1 d . . .
C2 C 1.1410(3) 0.2747(2) 0.25874(17) 0.0229(9) Uani 1 1 d . . .
C3 C 1.0971(4) 0.2247(2) 0.21871(17) 0.0223(9) Uani 1 1 d . . .
C4 C 0.9916(4) 0.1913(2) 0.23235(17) 0.0233(9) Uani 1 1 d . . .
C5 C 0.9117(4) 0.1380(2) 0.20652(17) 0.0226(9) Uani 1 1 d . . .
C6 C 0.8196(4) 0.1057(2) 0.22995(17) 0.0239(9) Uani 1 1 d . . .
C7 C 0.7332(4) 0.0507(2) 0.20731(16) 0.0241(9) Uani 1 1 d . . .
C8 C 0.6627(4) 0.0342(2) 0.24502(17) 0.0269(9) Uani 1 1 d . . .
C9 C 0.6997(4) 0.0788(2) 0.29265(17) 0.0246(9) Uani 1 1 d . . .
C10 C 0.6523(4) 0.0808(2) 0.34181(17) 0.0238(9) Uani 1 1 d . . .
C11 C 0.6906(4) 0.1270(2) 0.38648(17) 0.0230(9) Uani 1 1 d . . .
C12 C 0.6463(4) 0.1304(2) 0.43799(17) 0.0256(9) Uani 1 1 d . . .
C13 C 0.7087(4) 0.1842(2) 0.46869(17) 0.0256(9) Uani 1 1 d . . .
C14 C 0.7950(4) 0.2153(2) 0.43898(16) 0.0221(9) Uani 1 1 d . . .
C15 C 0.8767(4) 0.2727(2) 0.45508(17) 0.0231(9) Uani 1 1 d . . .
C16 C 0.9565(4) 0.3002(2) 0.42241(17) 0.0235(9) Uani 1 1 d . . .
C17 C 1.0508(4) 0.3539(2) 0.43193(18) 0.0265(9) Uani 1 1 d . . .
C18 C 1.1080(4) 0.3554(2) 0.38692(19) 0.0277(10) Uani 1 1 d . . .
C19 C 1.0501(4) 0.3034(2) 0.34873(18) 0.0259(9) Uani 1 1 d . . .
N21 N 0.9734(3) 0.22256(19) 0.28039(15) 0.0264(8) Uani 1 1 d . . .
N22 N 0.7950(3) 0.12095(17) 0.28185(14) 0.0222(7) Uani 1 1 d . . .
N23 N 0.7805(3) 0.17896(18) 0.38909(14) 0.0218(7) Uani 1 1 d . . .
N24 N 0.9591(3) 0.27247(18) 0.37162(14) 0.0236(7) Uani 1 1 d . . .
C25 C 0.9279(4) 0.1178(2) 0.15024(17) 0.0227(9) Uani 1 1 d . . .
C26 C 0.8845(4) 0.1621(2) 0.10581(18) 0.0292(10) Uani 1 1 d . . .
C27 C 0.9005(4) 0.1461(3) 0.05311(19) 0.0370(11) Uani 1 1 d . . .
H27 H 0.8683 0.1772 0.0237 0.044 Uiso 1 1 calc R . .
C28 C 0.9636(4) 0.0846(3) 0.04391(19) 0.0407(12) Uani 1 1 d . . .
H28 H 0.9742 0.0729 0.0079 0.049 Uiso 1 1 calc R . .
C29 C 1.0115(4) 0.0401(3) 0.08660(19) 0.0370(11) Uani 1 1 d . . .
H29 H 1.0564 -0.0019 0.0801 0.044 Uiso 1 1 calc R . .
C30 C 0.9942(4) 0.0565(2) 0.13905(18) 0.0288(10) Uani 1 1 d . . .
C31 C 0.5472(4) 0.0316(2) 0.34531(17) 0.0262(9) Uani 1 1 d . . .
C32 C 0.5652(5) -0.0380(2) 0.36810(18) 0.0320(10) Uani 1 1 d . . .
C33 C 0.4705(5) -0.0840(3) 0.3723(2) 0.0409(13) Uani 1 1 d . . .
H33 H 0.4858 -0.1307 0.3883 0.049 Uiso 1 1 calc R . .
C34 C 0.3546(5) -0.0622(3) 0.3532(2) 0.0435(13) Uani 1 1 d . . .
H34 H 0.2888 -0.0937 0.3559 0.052 Uiso 1 1 calc R . .
C35 C 0.3323(5) 0.0065(3) 0.3297(2) 0.0457(14) Uani 1 1 d . . .
H35 H 0.2517 0.0219 0.3163 0.055 Uiso 1 1 calc R . .
C36 C 0.4293(4) 0.0516(3) 0.32611(19) 0.0347(11) Uani 1 1 d . . .
C37 C 0.8896(4) 0.3023(2) 0.51170(17) 0.0233(9) Uani 1 1 d . . .
C38 C 0.8319(4) 0.3663(2) 0.52373(17) 0.0242(9) Uani 1 1 d . . .
C39 C 0.8498(4) 0.3964(2) 0.57516(19) 0.0302(10) Uani 1 1 d . . .
H39 H 0.8086 0.4396 0.5820 0.036 Uiso 1 1 calc R . .
C40 C 0.9292(4) 0.3626(3) 0.61710(19) 0.0349(11) Uani 1 1 d . . .
H40 H 0.9420 0.3830 0.6527 0.042 Uiso 1 1 calc R . .
C41 C 0.9895(5) 0.2995(3) 0.6071(2) 0.0380(11) Uani 1 1 d . . .
H41 H 1.0442 0.2765 0.6354 0.046 Uiso 1 1 calc R . .
C42 C 0.9679(4) 0.2709(2) 0.55498(19) 0.0307(10) Uani 1 1 d . . .
O43 O 0.7221(3) 0.27883(16) 0.28803(12) 0.0311(7) Uani 1 1 d . . .
C44 C 0.6358(4) 0.3130(2) 0.29811(19) 0.0290(10) Uani 1 1 d . . .
C45 C 0.5854(5) 0.3092(3) 0.34968(19) 0.0370(11) Uani 1 1 d . . .
H45A H 0.5510 0.2608 0.3532 0.055 Uiso 1 1 calc R . .
H45B H 0.5218 0.3459 0.3490 0.055 Uiso 1 1 calc R . .
H45C H 0.6502 0.3183 0.3808 0.055 Uiso 1 1 calc R . .
O46 O 0.5736(3) 0.35897(17) 0.26237(12) 0.0335(7) Uani 1 1 d . B .
C47 C 0.6183(4) 0.3701(3) 0.21102(19) 0.0427(13) Uani 1 1 d D . .
H47A H 0.6081 0.3255 0.1885 0.051 Uiso 1 1 calc R A 1
H47B H 0.7052 0.3836 0.2180 0.051 Uiso 1 1 calc R A 1
C48A C 0.5424(8) 0.4310(4) 0.1828(4) 0.026(2) Uiso 0.50 1 d PD B 1
H48A H 0.5692 0.4423 0.1483 0.039 Uiso 0.50 1 calc PR B 1
H48B H 0.5515 0.4741 0.2062 0.039 Uiso 0.50 1 calc PR B 1
H48C H 0.4570 0.4162 0.1755 0.039 Uiso 0.50 1 calc PR B 1
C48B C 0.5149(9) 0.4026(8) 0.1723(5) 0.063(4) Uiso 0.50 1 d PD B 2
H48D H 0.4419 0.3732 0.1721 0.095 Uiso 0.50 1 calc PR B 2
H48E H 0.5351 0.4038 0.1355 0.095 Uiso 0.50 1 calc PR B 2
H48F H 0.5002 0.4522 0.1839 0.095 Uiso 0.50 1 calc PR B 2
Br1 Br 1.28626(4) 0.32512(3) 0.261272(18) 0.03088(11) Uani 1 1 d . . .
Br2 Br 1.17933(4) 0.20330(2) 0.161146(17) 0.02935(11) Uani 1 1 d . . .
Br3 Br 0.71301(4) 0.00617(2) 0.138627(17) 0.03029(11) Uani 1 1 d . . .
Br4 Br 0.54383(5) -0.03868(3) 0.23188(2) 0.04545(15) Uani 1 1 d . . .
Br5 Br 0.52881(5) 0.07491(3) 0.464001(19) 0.04033(13) Uani 1 1 d . . .
Br6 Br 0.67561(4) 0.21065(3) 0.537409(18) 0.03401(12) Uani 1 1 d . . .
Br7 Br 1.09736(4) 0.41412(3) 0.49217(2) 0.03501(12) Uani 1 1 d . . .
Br8 Br 1.23591(4) 0.41597(3) 0.37780(2) 0.04124(14) Uani 1 1 d . . .
Cl10 Cl 0.73306(11) 0.40966(6) 0.47243(5) 0.0320(2) Uani 1 1 d . . .
Cl11 Cl 1.05899(12) 0.00160(6) 0.19251(5) 0.0407(3) Uani 1 1 d . . .
Cl12 Cl 0.71152(12) -0.06681(6) 0.39393(6) 0.0434(3) Uani 1 1 d . . .
Cl13 Cl 0.80937(12) 0.24141(7) 0.11671(6) 0.0442(3) Uani 1 1 d . . .
Cl14 Cl 1.04126(13) 0.19016(7) 0.54348(6) 0.0510(4) Uani 1 1 d . . .
Cl15 Cl 0.39957(12) 0.13618(8) 0.29508(6) 0.0497(3) Uani 1 1 d . . .

loop_
_atom_site_aniso_label
_atom_site_aniso_U_11
_atom_site_aniso_U_22
_atom_site_aniso_U_33
_atom_site_aniso_U_23
_atom_site_aniso_U_13
_atom_site_aniso_U_12
Mn 0.0258(3) 0.0226(3) 0.0257(3) -0.0069(3) 0.0127(3) -0.0083(3)
C1 0.023(2) 0.024(2) 0.029(2) 0.0019(18) 0.0078(18) -0.0012(17)
C2 0.0129(19) 0.026(2) 0.031(2) 0.0038(18) 0.0072(17) -0.0024(16)
C3 0.019(2) 0.024(2) 0.026(2) 0.0026(18) 0.0092(17) 0.0016(17)
C4 0.025(2) 0.023(2) 0.024(2) -0.0016(17) 0.0103(18) 0.0049(17)
C5 0.023(2) 0.019(2) 0.026(2) 0.0029(17) 0.0066(17) 0.0039(17)
C6 0.029(2) 0.020(2) 0.024(2) -0.0005(17) 0.0066(18) 0.0046(17)
C7 0.031(2) 0.021(2) 0.020(2) -0.0050(17) 0.0025(18) -0.0034(18)
C8 0.031(2) 0.025(2) 0.027(2) -0.0062(18) 0.0089(19) -0.0100(18)
C9 0.028(2) 0.022(2) 0.026(2) -0.0022(17) 0.0083(18) -0.0060(17)
C10 0.026(2) 0.022(2) 0.025(2) -0.0035(17) 0.0079(18) -0.0091(17)
C11 0.024(2) 0.020(2) 0.026(2) -0.0025(17) 0.0079(18) -0.0045(17)
C12 0.030(2) 0.028(2) 0.021(2) 0.0009(18) 0.0109(18) -0.0071(19)
C13 0.028(2) 0.027(2) 0.024(2) -0.0002(18) 0.0090(18) -0.0042(18)
C14 0.021(2) 0.021(2) 0.024(2) 0.0004(17) 0.0035(17) 0.0004(17)
C15 0.021(2) 0.025(2) 0.023(2) -0.0015(17) 0.0004(17) -0.0009(17)
C16 0.020(2) 0.023(2) 0.027(2) -0.0026(18) 0.0045(17) -0.0004(17)
C17 0.019(2) 0.028(2) 0.032(2) -0.0107(19) 0.0048(18) -0.0012(17)
C18 0.024(2) 0.023(2) 0.039(3) -0.0096(19) 0.0126(19) -0.0089(18)
C19 0.022(2) 0.023(2) 0.034(2) -0.0034(19) 0.0099(19) -0.0010(17)
N21 0.0261(19) 0.0254(19) 0.030(2) -0.0089(16) 0.0124(16) -0.0049(15)
N22 0.0278(19) 0.0178(17) 0.0239(18) -0.0028(14) 0.0127(15) -0.0040(14)
N23 0.0231(18) 0.0221(17) 0.0210(17) -0.0010(14) 0.0057(14) -0.0028(14)
N24 0.0180(17) 0.0241(18) 0.0306(19) -0.0040(15) 0.0093(15) -0.0044(14)
C25 0.019(2) 0.025(2) 0.026(2) -0.0033(18) 0.0078(17) -0.0010(17)
C26 0.028(2) 0.031(2) 0.028(2) 0.0032(19) 0.0046(19) -0.0011(19)
C27 0.035(3) 0.052(3) 0.022(2) 0.002(2) -0.001(2) -0.005(2)
C28 0.032(3) 0.067(4) 0.024(2) -0.012(2) 0.008(2) -0.003(3)
C29 0.029(2) 0.048(3) 0.034(3) -0.017(2) 0.007(2) 0.005(2)
C30 0.029(2) 0.029(2) 0.028(2) -0.0003(19) 0.0036(19) 0.0026(19)
C31 0.032(2) 0.030(2) 0.019(2) -0.0053(18) 0.0116(18) -0.0123(19)
C32 0.046(3) 0.026(2) 0.024(2) -0.0071(19) 0.006(2) -0.014(2)
C33 0.054(3) 0.037(3) 0.033(3) -0.004(2) 0.012(2) -0.024(2)
C34 0.050(3) 0.045(3) 0.037(3) 0.001(2) 0.011(2) -0.026(3)
C35 0.031(3) 0.067(4) 0.036(3) 0.002(3) -0.001(2) -0.023(3)
C36 0.037(3) 0.038(3) 0.028(2) 0.004(2) 0.002(2) -0.011(2)
C37 0.025(2) 0.022(2) 0.023(2) -0.0026(17) 0.0042(17) -0.0097(17)
C38 0.024(2) 0.022(2) 0.027(2) -0.0021(18) 0.0070(18) -0.0044(17)
C39 0.034(2) 0.025(2) 0.036(3) -0.005(2) 0.018(2) -0.0073(19)
C40 0.037(3) 0.041(3) 0.029(2) -0.008(2) 0.012(2) -0.014(2)
C41 0.037(3) 0.042(3) 0.033(3) -0.004(2) -0.002(2) -0.003(2)
C42 0.031(2) 0.025(2) 0.034(2) -0.005(2) 0.000(2) -0.0023(19)
O43 0.0305(17) 0.0310(16) 0.0342(17) -0.0015(14) 0.0127(14) 0.0027(14)
C44 0.028(2) 0.028(2) 0.031(2) -0.003(2) 0.007(2) -0.008(2)
C45 0.035(3) 0.049(3) 0.028(2) 0.003(2) 0.008(2) 0.013(2)
O46 0.0299(17) 0.0444(19) 0.0265(16) 0.0032(15) 0.0051(14) 0.0047(15)
C47 0.040(3) 0.060(3) 0.029(3) 0.010(2) 0.010(2) 0.006(3)
Br1 0.0229(2) 0.0399(3) 0.0316(2) 0.0016(2) 0.00990(18) -0.00852(19)
Br2 0.0262(2) 0.0404(3) 0.0244(2) 0.00049(19) 0.01257(18) -0.00162(19)
Br3 0.0358(2) 0.0319(2) 0.0244(2) -0.00834(18) 0.00836(18) -0.00607(19)
Br4 0.0602(3) 0.0476(3) 0.0317(3) -0.0146(2) 0.0166(2) -0.0348(3)
Br5 0.0503(3) 0.0461(3) 0.0288(2) -0.0069(2) 0.0188(2) -0.0278(2)
Br6 0.0443(3) 0.0376(3) 0.0236(2) -0.00692(19) 0.0154(2) -0.0161(2)
Br7 0.0319(2) 0.0353(3) 0.0398(3) -0.0174(2) 0.0117(2) -0.0138(2)
Br8 0.0332(3) 0.0376(3) 0.0588(3) -0.0190(2) 0.0242(2) -0.0190(2)
Cl10 0.0387(6) 0.0270(5) 0.0319(6) 0.0019(5) 0.0102(5) 0.0045(5)
Cl11 0.0497(7) 0.0337(6) 0.0383(6) 0.0016(5) 0.0063(6) 0.0195(5)
Cl12 0.0467(7) 0.0289(6) 0.0563(8) 0.0038(6) 0.0141(6) -0.0032(5)
Cl13 0.0431(7) 0.0329(6) 0.0557(8) 0.0121(6) 0.0057(6) 0.0120(5)
Cl14 0.0500(8) 0.0411(7) 0.0528(8) -0.0142(6) -0.0171(6) 0.0162(6)
Cl15 0.0391(7) 0.0524(8) 0.0538(8) 0.0196(7) -0.0028(6) -0.0074(6)

loop_
_atom_type_symbol
_atom_type_description
_atom_type_scat_dispersion_real
_atom_type_scat_dispersion_imag
_atom_type_scat_source
C C 0.0033 0.0016 'International Tables Vol C Tables 4.2.6.8 and 6.1.1.4'
H H 0.0000 0.0000 'International Tables Vol C Tables 4.2.6.8 and 6.1.1.4'
Br Br -0.2901 2.4595 'International Tables Vol C Tables 4.2.6.8 and 6.1.1.4'
Cl Cl 0.1484 0.1585 'International Tables Vol C Tables 4.2.6.8 and 6.1.1.4'
Mn Mn 0.3368 0.7283 'International Tables Vol C Tables 4.2.6.8 and 6.1.1.4'
N N 0.0061 0.0033 'International Tables Vol C Tables 4.2.6.8 and 6.1.1.4'
O O 0.0106 0.0060 'International Tables Vol C Tables 4.2.6.8 and 6.1.1.4'

loop_
_geom_angle_atom_site_label_1
_geom_angle_atom_site_label_2
_geom_angle_atom_site_label_3
_geom_angle
N21 Mn N24 80.61(14)
N21 Mn N23 168.26(15)
N24 Mn N23 90.28(14)
N21 Mn N22 90.75(14)
N24 Mn N22 169.06(14)
N23 Mn N22 97.34(14)
N21 Mn O43 93.10(14)
N24 Mn O43 94.79(13)
N23 Mn O43 95.04(13)
N22 Mn O43 92.35(13)
N21 C1 C19 111.8(4)
N21 C1 C2 107.1(4)
C19 C1 C2 141.1(4)
C3 C2 C1 107.4(3)
C3 C2 Br1 123.7(3)
C1 C2 Br1 128.6(3)
C2 C3 C4 108.7(4)
C2 C3 Br2 122.1(3)
C4 C3 Br2 129.0(3)
N21 C4 C5 120.8(4)
N21 C4 C3 106.3(4)
C5 C4 C3 132.9(4)
C6 C5 C4 124.1(4)
C6 C5 C25 120.2(4)
C4 C5 C25 115.7(3)
N22 C6 C5 125.3(4)
N22 C6 C7 106.0(3)
C5 C6 C7 128.7(4)
C8 C7 C6 108.4(4)
C8 C7 Br3 122.6(3)
C6 C7 Br3 129.0(3)
C7 C8 C9 108.7(4)
C7 C8 Br4 121.1(3)
C9 C8 Br4 130.1(3)
N22 C9 C10 124.8(4)
N22 C9 C8 106.4(3)
C10 C9 C8 128.9(4)
C11 C10 C9 126.1(4)
C11 C10 C31 117.1(4)
C9 C10 C31 116.7(4)
N23 C11 C10 125.2(4)
N23 C11 C12 106.5(3)
C10 C11 C12 128.3(4)
C13 C12 C11 107.8(4)
C13 C12 Br5 121.7(3)
C11 C12 Br5 130.5(3)
C12 C13 C14 109.0(4)
C12 C13 Br6 122.4(3)
C14 C13 Br6 128.6(3)
N23 C14 C15 125.6(4)
N23 C14 C13 106.4(3)
C15 C14 C13 127.9(4)
C16 C15 C14 123.6(4)
C16 C15 C37 116.5(4)
C14 C15 C37 119.6(4)
N24 C16 C15 121.2(4)
N24 C16 C17 106.1(3)
C15 C16 C17 132.6(4)
C18 C17 C16 108.1(4)
C18 C17 Br7 122.3(3)
C16 C17 Br7 129.6(3)
C17 C18 C19 107.8(4)
C17 C18 Br8 125.8(3)
C19 C18 Br8 126.4(3)
N24 C19 C1 113.8(4)
N24 C19 C18 106.7(4)
C1 C19 C18 139.4(4)
C4 N21 C1 110.5(3)
C4 N21 Mn 131.7(3)
C1 N21 Mn 117.3(3)
C9 N22 C6 110.5(3)
C9 N22 Mn 122.7(3)
C6 N22 Mn 126.1(3)
C11 N23 C14 110.2(3)
C11 N23 Mn 122.9(3)
C14 N23 Mn 126.7(3)
C16 N24 C19 111.3(3)
C16 N24 Mn 132.4(3)
C19 N24 Mn 116.3(3)
C26 C25 C30 115.9(4)
C26 C25 C5 121.2(4)
C30 C25 C5 122.8(4)
C27 C26 C25 122.8(4)
C27 C26 Cl13 118.3(4)
C25 C26 Cl13 118.9(3)
C28 C27 C26 119.2(4)
C28 C27 H27 120.4
C26 C27 H27 120.4
C27 C28 C29 120.4(4)
C27 C28 H28 119.8
C29 C28 H28 119.8
C28 C29 C30 119.9(4)
C28 C29 H29 120.1
C30 C29 H29 120.1
C29 C30 C25 121.8(4)
C29 C30 Cl11 119.3(4)
C25 C30 Cl11 118.9(3)
C36 C31 C32 116.6(4)
C36 C31 C10 122.3(4)
C32 C31 C10 121.1(4)
C33 C32 C31 122.4(5)
C33 C32 Cl12 118.3(4)
C31 C32 Cl12 119.3(3)
C34 C33 C32 119.4(5)
C34 C33 H33 120.3
C32 C33 H33 120.3
C33 C34 C35 120.3(5)
C33 C34 H34 119.9
C35 C34 H34 119.9
C36 C35 C34 119.0(5)
C36 C35 H35 120.5
C34 C35 H35 120.5
C31 C36 C35 122.3(5)
C31 C36 Cl15 119.4(3)
C35 C36 Cl15 118.2(4)
C42 C37 C38 115.9(4)
C42 C37 C15 121.5(4)
C38 C37 C15 122.4(4)
C39 C38 C37 122.6(4)
C39 C38 Cl10 118.1(3)
C37 C38 Cl10 119.3(3)
C38 C39 C40 119.2(4)
C38 C39 H39 120.4
C40 C39 H39 120.4
C41 C40 C39 120.4(4)
C41 C40 H40 119.8
C39 C40 H40 119.8
C42 C41 C40 118.4(5)
C42 C41 H41 120.8
C40 C41 H41 120.8
C41 C42 C37 123.5(4)
C41 C42 Cl14 117.9(4)
C37 C42 Cl14 118.6(3)
C44 O43 Mn 139.5(3)
O43 C44 O46 122.2(4)
O43 C44 C45 125.9(4)
O46 C44 C45 111.9(4)
C44 C45 H45A 109.5
C44 C45 H45B 109.5
H45A C45 H45B 109.5
C44 C45 H45C 109.5
H45A C45 H45C 109.5
H45B C45 H45C 109.5
C44 O46 C47 117.0(3)
O46 C47 C48B 106.0(6)
O46 C47 C48A 105.1(5)
O46 C47 H47A 110.7
C48B C47 H47A 88.1
C48A C47 H47A 110.7
O46 C47 H47B 110.7
C48B C47 H47B 129.8
C48A C47 H47B 110.7
H47A C47 H47B 108.8
C47 C48A H48A 109.5
C47 C48A H48B 109.5
C47 C48A H48C 109.5
C47 C48B H48D 109.5
C47 C48B H48E 109.5
H48D C48B H48E 109.5
C47 C48B H48F 109.5
H48D C48B H48F 109.5
H48E C48B H48F 109.5

loop_
_geom_bond_atom_site_label_1
_geom_bond_atom_site_label_2
_geom_bond_distance
Mn N21 1.915(3)
Mn N24 1.920(3)
Mn N23 1.932(3)
Mn N22 1.937(3)
Mn O43 2.253(3)
C1 N21 1.382(5)
C1 C19 1.410(6)
C1 C2 1.420(6)
C2 C3 1.383(6)
C2 Br1 1.865(4)
C3 C4 1.424(6)
C3 Br2 1.873(4)
C4 N21 1.373(5)
C4 C5 1.407(6)
C5 C6 1.401(6)
C5 C25 1.491(6)
C6 N22 1.395(5)
C6 C7 1.447(6)
C7 C8 1.361(6)
C7 Br3 1.875(4)
C8 C9 1.443(6)
C8 Br4 1.879(4)
C9 N22 1.383(5)
C9 C10 1.416(6)
C10 C11 1.407(6)
C10 C31 1.498(5)
C11 N23 1.382(5)
C11 C12 1.454(6)
C12 C13 1.367(6)
C12 Br5 1.868(4)
C13 C14 1.433(6)
C13 Br6 1.876(4)
C14 N23 1.395(5)
C14 C15 1.410(6)
C15 C16 1.403(6)
C15 C37 1.495(6)
C16 N24 1.369(5)
C16 C17 1.436(6)
C17 C18 1.383(6)
C17 Br7 1.866(4)
C18 C19 1.424(6)
C18 Br8 1.860(4)
C19 N24 1.374(5)
C25 C26 1.393(6)
C25 C30 1.405(6)
C26 C27 1.386(6)
C26 Cl13 1.730(5)
C27 C28 1.373(7)
C27 H27 0.9500
C28 C29 1.376(7)
C28 H28 0.9500
C29 C30 1.386(6)
C29 H29 0.9500
C30 Cl11 1.728(5)
C31 C36 1.375(7)
C31 C32 1.402(6)
C32 C33 1.375(6)
C32 Cl12 1.737(5)
C33 C34 1.364(8)
C33 H33 0.9500
C34 C35 1.398(8)
C34 H34 0.9500
C35 C36 1.382(6)
C35 H35 0.9500
C36 Cl15 1.745(5)
C37 C42 1.393(6)
C37 C38 1.400(6)
C38 C39 1.377(6)
C38 Cl10 1.734(4)
C39 C40 1.395(7)
C39 H39 0.9500
C40 C41 1.388(7)
C40 H40 0.9500
C41 C42 1.382(6)
C41 H41 0.9500
C42 Cl14 1.746(5)
O43 C44 1.216(5)
C44 O46 1.334(5)
C44 C45 1.490(6)
C45 H45A 0.9800
C45 H45B 0.9800
C45 H45C 0.9800
O46 C47 1.465(5)
C47 C48B 1.497(3)
C47 C48A 1.506(3)
C47 H47A 0.9900
C47 H47B 0.9900
C48A H48A 0.9800
C48A H48B 0.9800
C48A H48C 0.9800
C48B H48D 0.9800
C48B H48E 0.9800
C48B H48F 0.9800

loop_
_platon_squeeze_void_nr
_platon_squeeze_void_average_x
_platon_squeeze_void_average_y
_platon_squeeze_void_average_z
_platon_squeeze_void_volume
_platon_squeeze_void_count_electrons
_platon_squeeze_void_content
1 0.000 0.000 0.500 336 88 ' '
2 -0.500 0.500 1.000 336 88 ' '
